data_4003113
loop_
_publ_author_name
'Burnett, Edmund K.'
'Cherniawski, Benjamin P.'
'Rosa, Stephen J.'
'Smilgies, Detlef-M.'
'Parkin, Sean'
'Briseno, Alejandro L.'

_publ_section_title
;
 Breaking the Bimolecular Crystal: The Effect of Side-Chain Length on
 Oligothiophene/Fullerene Intercalation
;
_journal_issue 8
_journal_name_full 'Chemistry of Materials'
_journal_page_first 2550
_journal_paper_doi 10.1021/acs.chemmater.7b04702
_journal_volume 30
_journal_year 2018
_chemical_formula_moiety 'C64 H86 S8'
_chemical_formula_sum 'C64 H86 S8'
_chemical_formula_weight 1111.80
_space_group_crystal_system monoclinic
_space_group_IT_number 14
_space_group_name_Hall '-P 2yn'
_space_group_name_H-M_alt 'P 1 21/n 1'
_atom_sites_solution_hydrogens difmap
_atom_sites_solution_primary direct
_atom_sites_solution_secondary difmap
_audit_creation_method SHELXL-2014
_cell_angle_alpha 90
_cell_angle_beta 91.6550(15)
_cell_angle_gamma 90
_cell_formula_units_Z 4
_cell_length_a 9.8832(3)
_cell_length_b 17.3710(5)
_cell_length_c 34.8132(10)
_cell_measurement_reflns_used 9901
_cell_measurement_temperature 150(1)
_cell_measurement_theta_max 68.26
_cell_measurement_theta_min 2.84
_cell_volume 5974.3(3)
_computing_cell_refinement '<i>APEX2</i> (Bruker-AXS, 2006)'
_computing_data_collection '<i>APEX2</i> (Bruker-AXS, 2006)'
_computing_data_reduction '<i>APEX2</i> (Bruker-AXS, 2006)'
_computing_molecular_graphics '<i>XP in SHELXTL</i> (Sheldrick, 2008a)'
_computing_publication_material '<i>SHELX</i> (Sheldrick, 2008a) and <i>CIFFIX</i> (Parkin, 2013)'
_computing_structure_refinement '<i>SHELXL-2014</i> (Sheldrick, 2008a)'
_computing_structure_solution '<i>SHELXS-97</i> (Sheldrick, 2008a)'
_diffrn_ambient_temperature 150(1)
_diffrn_detector_area_resol_mean 5.6
_diffrn_measured_fraction_theta_full 0.975
_diffrn_measured_fraction_theta_max 0.973
_diffrn_measurement_device_type 'Bruker X8 Proteum diffractometer'
_diffrn_measurement_method '\f and \w scans'
_diffrn_radiation_type CuK\a
_diffrn_radiation_wavelength 1.54178
_diffrn_reflns_av_R_equivalents 0.0542
_diffrn_reflns_av_unetI/netI 0.0407
_diffrn_reflns_Laue_measured_fraction_full 0.975
_diffrn_reflns_Laue_measured_fraction_max 0.973
_diffrn_reflns_limit_h_max 11
_diffrn_reflns_limit_h_min -4
_diffrn_reflns_limit_k_max 20
_diffrn_reflns_limit_k_min -20
_diffrn_reflns_limit_l_max 41
_diffrn_reflns_limit_l_min -41
_diffrn_reflns_number 64197
_diffrn_reflns_point_group_measured_fraction_full 0.975
_diffrn_reflns_point_group_measured_fraction_max 0.973
_diffrn_reflns_theta_full 67.679
_diffrn_reflns_theta_max 68.291
_diffrn_reflns_theta_min 2.843
_diffrn_source 'fine-focus rotating anode'
_exptl_absorpt_coefficient_mu 3.051
_exptl_absorpt_correction_T_max 0.915
_exptl_absorpt_correction_T_min 0.732
_exptl_absorpt_correction_type multi-scan
_exptl_absorpt_process_details '<i>SADABS</i> (Sheldrick, 2008b)'
_exptl_crystal_colour red
_exptl_crystal_density_diffrn 1.236
_exptl_crystal_description 'tablet cut from flat needle'
_exptl_crystal_F_000 2392
_exptl_crystal_size_max 0.180
_exptl_crystal_size_mid 0.090
_exptl_crystal_size_min 0.015
_refine_diff_density_max 0.826
_refine_diff_density_min -0.701
_refine_diff_density_rms 0.078
_refine_ls_extinction_method none
_refine_ls_goodness_of_fit_ref 1.123
_refine_ls_hydrogen_treatment constr
_refine_ls_matrix_type full
_refine_ls_number_parameters 735
_refine_ls_number_reflns 10629
_refine_ls_number_restraints 462
_refine_ls_restrained_S_all 1.103
_refine_ls_R_factor_all 0.1011
_refine_ls_R_factor_gt 0.0767
_refine_ls_shift/su_max 0.000
_refine_ls_shift/su_mean 0.000
_refine_ls_structure_factor_coef Fsqd
_refine_ls_weighting_details 'w=1/[\s^2^(Fo^2^)+(0.0821P)^2^+12.8039P] where P=(Fo^2^+2Fc^2^)/3'
_refine_ls_weighting_scheme calc
_refine_ls_wR_factor_gt 0.2018
_refine_ls_wR_factor_ref 0.2196
_reflns_Friedel_coverage 0.000
_reflns_number_gt 7476
_reflns_number_total 10629
_reflns_threshold_expression 'I > 2\s(I)'
_cod_data_source_file cm7b04702_si_003.cif
_cod_data_source_block x14307
_cod_original_sg_symbol_H-M 'P 21/n'
_cod_database_code 4003113
_shelx_space_group_comment
; 
The symmetry employed for this shelxl refinement is uniquely defined 
by the following loop, which should always be used as a source of 
symmetry information in preference to the above space-group names. 
They are only intended as comments. 
;
_shelx_estimated_absorpt_t_min 0.610
_shelx_estimated_absorpt_t_max 0.956
_shelxl_version_number 2014-3

loop_
_space_group_symop_operation_xyz
'x, y, z'
'-x+1/2, y+1/2, -z+1/2'
'-x, -y, -z'
'x-1/2, -y-1/2, z-1/2'

loop_
_atom_site_label
_atom_site_type_symbol
_atom_site_fract_x
_atom_site_fract_y
_atom_site_fract_z
_atom_site_U_iso_or_equiv
_atom_site_adp_type
_atom_site_occupancy
_atom_site_site_symmetry_order
_atom_site_calc_flag
_atom_site_refinement_flags_posn
_atom_site_refinement_flags_adp
_atom_site_refinement_flags_occupancy
_atom_site_disorder_assembly
_atom_site_disorder_group
S1A S 0.53254(9) 0.61064(5) 0.47233(3) 0.0285(2) Uani 1 1 d . . . . .
C1A C 0.5431(3) 0.5329(2) 0.50314(10) 0.0237(7) Uani 1 1 d . . . . .
C2A C 0.6400(4) 0.5459(2) 0.53141(11) 0.0253(8) Uani 1 1 d . . . . .
H2A H 0.6613 0.5095 0.5510 0.030 Uiso 1 1 calc R U . . .
C3A C 0.7055(3) 0.6180(2) 0.52905(10) 0.0232(7) Uani 1 1 d . . . . .
C4A C 0.6571(4) 0.6605(2) 0.49800(10) 0.0244(8) Uani 1 1 d . . . . .
C5A C 0.6897(5) 0.7367(3) 0.48435(13) 0.0250(8) Uani 0.7697(19) 1 d D U P A 1
C6A C 0.6134(5) 0.7814(3) 0.45906(12) 0.0279(11) Uani 0.7697(19) 1 d D U P A 1
H6A H 0.5266 0.7675 0.4489 0.034 Uiso 0.7697(19) 1 calc R U P A 1
S2A S 0.84388(13) 0.78077(8) 0.49680(4) 0.0316(3) Uani 0.7697(19) 1 d D U P A 1
C7A C 0.6819(5) 0.8512(3) 0.45026(13) 0.0282(10) Uani 0.7697(19) 1 d D U P A 1
C8A C 0.8065(5) 0.8589(3) 0.46799(12) 0.0293(11) Uani 0.7697(19) 1 d D U P A 1
C9A C 0.8762(5) 0.9280(3) 0.45944(13) 0.0294(11) Uani 0.7697(19) 1 d D U P A 1
H9A H 0.9634 0.9414 0.4696 0.035 Uiso 0.7697(19) 1 calc R U P A 1
S3A S 0.64545(14) 0.93000(8) 0.42173(4) 0.0345(4) Uani 0.7697(19) 1 d D U P A 1
C10A C 0.8001(5) 0.9731(3) 0.43444(16) 0.0284(9) Uani 0.7697(19) 1 d D U P A 1
C5C C 0.6987(11) 0.7356(9) 0.4838(4) 0.0250(8) Uani 0.2303(19) 1 d D U P A 2
C6C C 0.6628(12) 0.7652(8) 0.4482(4) 0.0279(11) Uani 0.2303(19) 1 d D U P A 2
H6C H 0.6133 0.7377 0.4288 0.034 Uiso 0.2303(19) 1 calc R U P A 2
S2C S 0.7896(5) 0.8024(3) 0.51209(14) 0.0316(3) Uani 0.2303(19) 1 d D U P A 2
C7C C 0.7093(10) 0.8422(8) 0.4441(4) 0.0282(10) Uani 0.2303(19) 1 d D U P A 2
C8C C 0.7789(10) 0.8703(7) 0.4757(4) 0.0293(11) Uani 0.2303(19) 1 d D U P A 2
C9C C 0.8256(13) 0.9470(8) 0.4721(4) 0.0294(11) Uani 0.2303(19) 1 d D U P A 2
H9C H 0.8748 0.9743 0.4916 0.035 Uiso 0.2303(19) 1 calc R U P A 2
S3C S 0.6997(5) 0.9105(3) 0.40801(15) 0.0345(4) Uani 0.2303(19) 1 d D U P A 2
C10C C 0.7902(13) 0.9767(10) 0.4367(5) 0.0284(9) Uani 0.2303(19) 1 d D U P A 2
C11A C 0.8362(13) 1.0504(6) 0.4210(3) 0.0283(13) Uani 0.763(10) 1 d D U P A 1
C12A C 0.7843(16) 1.0972(7) 0.3921(4) 0.0262(17) Uani 0.763(10) 1 d D U P A 1
C13A C 0.8562(12) 1.1683(7) 0.3902(3) 0.0332(13) Uani 0.763(10) 1 d D U P A 1
H13A H 0.8344 1.2075 0.3721 0.040 Uiso 0.763(10) 1 calc R U P A 1
C14A C 0.9586(7) 1.1745(4) 0.4169(2) 0.0363(19) Uani 0.763(10) 1 d D U P A 1
H14A H 1.0159 1.2182 0.4194 0.044 Uiso 0.763(10) 1 calc R U P A 1
S4A S 0.9722(4) 1.09475(15) 0.44512(8) 0.0335(7) Uani 0.763(10) 1 d D U P A 1
C11C C 0.827(4) 1.0497(18) 0.4234(11) 0.0283(13) Uani 0.237(10) 1 d D U P A 2
C12C C 0.790(5) 1.088(3) 0.3899(12) 0.0262(17) Uani 0.237(10) 1 d D U P A 2
C13C C 0.845(4) 1.163(2) 0.3889(8) 0.0332(13) Uani 0.237(10) 1 d D U P A 2
H13C H 0.8300 1.1974 0.3680 0.040 Uiso 0.237(10) 1 calc R U P A 2
C14C C 0.922(3) 1.1817(14) 0.4206(8) 0.0363(19) Uani 0.237(10) 1 d D U P A 2
H14C H 0.9657 1.2299 0.4243 0.044 Uiso 0.237(10) 1 calc R U P A 2
S4C S 0.9297(10) 1.1077(5) 0.4530(2) 0.0335(7) Uani 0.237(10) 1 d D U P A 2
C15A C 0.8139(4) 0.6462(2) 0.55718(10) 0.0265(8) Uani 1 1 d . . . . .
H15A H 0.7840 0.6962 0.5677 0.032 Uiso 1 1 calc R U . . .
H15B H 0.8971 0.6560 0.5428 0.032 Uiso 1 1 calc R U . . .
C16A C 0.8507(4) 0.5929(2) 0.59108(10) 0.0262(8) Uani 1 1 d . . . . .
H16A H 0.7682 0.5804 0.6053 0.031 Uiso 1 1 calc R U . . .
H16B H 0.8888 0.5442 0.5813 0.031 Uiso 1 1 calc R U . . .
C17A C 0.9539(4) 0.6318(2) 0.61797(11) 0.0295(8) Uani 1 1 d . . . . .
H17A H 0.9137 0.6801 0.6276 0.035 Uiso 1 1 calc R U . . .
H17B H 1.0336 0.6462 0.6030 0.035 Uiso 1 1 calc R U . . .
C18A C 1.0022(4) 0.5838(2) 0.65235(11) 0.0314(9) Uani 1 1 d . . . . .
H18A H 1.0480 0.5369 0.6431 0.038 Uiso 1 1 calc R U . . .
H18B H 0.9231 0.5676 0.6672 0.038 Uiso 1 1 calc R U . . .
C19A C 1.0998(4) 0.6293(2) 0.67851(11) 0.0341(9) Uani 1 1 d . . . . .
H19A H 1.1793 0.6443 0.6636 0.041 Uiso 1 1 calc R U . . .
H19B H 1.0544 0.6771 0.6867 0.041 Uiso 1 1 calc R U . . .
C20A C 1.1490(4) 0.5855(3) 0.71423(12) 0.0381(10) Uani 1 1 d . . . . .
H20A H 1.0697 0.5705 0.7293 0.046 Uiso 1 1 calc R U . . .
H20B H 1.1949 0.5377 0.7062 0.046 Uiso 1 1 calc R U . . .
C21A C 1.2458(4) 0.6320(3) 0.73976(12) 0.0424(11) Uani 1 1 d . . . . .
H21A H 1.2016 0.6811 0.7465 0.051 Uiso 1 1 calc R U . . .
H21B H 1.3272 0.6445 0.7250 0.051 Uiso 1 1 calc R U . . .
C22A C 1.2902(5) 0.5912(3) 0.77666(14) 0.0542(13) Uani 1 1 d . . . . .
H22A H 1.2091 0.5799 0.7917 0.065 Uiso 1 1 calc R U . . .
H22B H 1.3322 0.5414 0.7700 0.065 Uiso 1 1 calc R U . . .
C23A C 1.3895(6) 0.6365(4) 0.80162(16) 0.0732(19) Uani 1 1 d . . . . .
H23A H 1.3500 0.6866 0.8078 0.110 Uiso 1 1 calc R U . . .
H23B H 1.4733 0.6443 0.7878 0.110 Uiso 1 1 calc R U . . .
H23C H 1.4094 0.6080 0.8254 0.110 Uiso 1 1 calc R U . . .
C24A C 0.6764(4) 1.0705(3) 0.36358(12) 0.0365(10) Uani 1 1 d . . . . .
H24A H 0.5908 1.0633 0.3772 0.044 Uiso 1 1 calc R U . A 1
H24B H 0.7032 1.0199 0.3532 0.044 Uiso 1 1 calc R U . A 1
C25A C 0.6505(4) 1.1257(2) 0.32999(12) 0.0336(9) Uani 1 1 d . . . . .
H25A H 0.6184 1.1756 0.3400 0.040 Uiso 1 1 calc R U . . .
H25B H 0.7365 1.1350 0.3169 0.040 Uiso 1 1 calc R U . . .
C26A C 0.5462(5) 1.0942(3) 0.30110(12) 0.0406(10) Uani 1 1 d . . . . .
H26A H 0.5787 1.0442 0.2914 0.049 Uiso 1 1 calc R U . . .
H26B H 0.4607 1.0847 0.3145 0.049 Uiso 1 1 calc R U . . .
C27A C 0.5170(5) 1.1469(3) 0.26726(13) 0.0451(11) Uani 1 1 d . . . . .
H27A H 0.4779 1.1955 0.2768 0.054 Uiso 1 1 calc R U . . .
H27B H 0.6034 1.1596 0.2551 0.054 Uiso 1 1 calc R U . . .
C28A C 0.4215(5) 1.1131(3) 0.23731(13) 0.0471(11) Uani 1 1 d . . . . .
H28A H 0.3344 1.1018 0.2495 0.057 Uiso 1 1 calc R U . . .
H28B H 0.4594 1.0635 0.2286 0.057 Uiso 1 1 calc R U . . .
C29A C 0.3932(5) 1.1630(3) 0.20246(14) 0.0538(13) Uani 1 1 d . . . . .
H29A H 0.3553 1.2126 0.2110 0.065 Uiso 1 1 calc R U . . .
H29B H 0.4799 1.1740 0.1900 0.065 Uiso 1 1 calc R U . . .
C30A C 0.2972(6) 1.1279(3) 0.17321(15) 0.0582(14) Uani 1 1 d . . . . .
H30A H 0.3343 1.0776 0.1652 0.070 Uiso 1 1 calc R U . . .
H30B H 0.2101 1.1178 0.1856 0.070 Uiso 1 1 calc R U . . .
C31A C 0.2699(6) 1.1755(4) 0.13800(16) 0.0742(18) Uani 1 1 d . . . . .
H31A H 0.3568 1.1858 0.1255 0.089 Uiso 1 1 calc R U . . .
H31B H 0.2319 1.2256 0.1459 0.089 Uiso 1 1 calc R U . . .
C32A C 0.1741(6) 1.1390(5) 0.10905(17) 0.083(2) Uani 1 1 d . . . . .
H32A H 0.0843 1.1343 0.1200 0.124 Uiso 1 1 calc R U . . .
H32B H 0.2076 1.0878 0.1023 0.124 Uiso 1 1 calc R U . . .
H32C H 0.1680 1.1711 0.0859 0.124 Uiso 1 1 calc R U . . .
S1B S 0.46220(9) 0.10896(5) 0.02867(3) 0.0282(2) Uani 1 1 d . . . . .
C1B C 0.4561(4) 0.0330(2) -0.00319(11) 0.0257(8) Uani 1 1 d . . . . .
C2B C 0.3621(4) 0.0466(2) -0.03202(10) 0.0244(8) Uani 1 1 d . . . . .
H2B H 0.3434 0.0108 -0.0521 0.029 Uiso 1 1 calc R U . . .
C3B C 0.2949(3) 0.1186(2) -0.02943(10) 0.0238(8) Uani 1 1 d . . . . .
C4B C 0.3403(4) 0.1596(2) 0.00243(10) 0.0245(8) Uani 1 1 d . . . . .
C5B C 0.3010(4) 0.2353(3) 0.01656(16) 0.0249(8) Uani 0.751(2) 1 d D U P B 1
C6B C 0.3406(4) 0.2660(3) 0.05187(15) 0.0343(14) Uani 0.751(2) 1 d D U P B 1
H6B H 0.3928 0.2391 0.0709 0.041 Uiso 0.751(2) 1 calc R U P B 1
S2B S 0.20703(15) 0.30067(8) -0.01118(4) 0.0314(4) Uani 0.751(2) 1 d D U P B 1
C7B C 0.2932(5) 0.3423(3) 0.05600(14) 0.0276(10) Uani 0.751(2) 1 d D U P B 1
C8B C 0.2205(4) 0.3699(3) 0.02435(14) 0.0274(11) Uani 0.751(2) 1 d D U P B 1
C9B C 0.1751(4) 0.4465(3) 0.02820(14) 0.0300(12) Uani 0.751(2) 1 d D U P B 1
H9B H 0.1252 0.4737 0.0088 0.036 Uiso 0.751(2) 1 calc R U P B 1
S3B S 0.30526(17) 0.41139(8) 0.09190(4) 0.0349(4) Uani 0.751(2) 1 d D U P B 1
C10B C 0.2125(5) 0.4770(4) 0.06375(17) 0.0269(9) Uani 0.751(2) 1 d D U P B 1
C5D C 0.3121(13) 0.2361(9) 0.0161(4) 0.0249(8) Uani 0.249(2) 1 d D U P B 2
C6D C 0.3873(15) 0.2816(8) 0.0410(4) 0.0343(14) Uani 0.249(2) 1 d D U P B 2
H6D H 0.4745 0.2683 0.0511 0.041 Uiso 0.249(2) 1 calc R U P B 2
S2D S 0.1560(5) 0.2798(3) 0.00371(13) 0.0314(4) Uani 0.249(2) 1 d D U P B 2
C7D C 0.3189(15) 0.3506(7) 0.0499(3) 0.0276(10) Uani 0.249(2) 1 d D U P B 2
C8D C 0.1944(15) 0.3586(7) 0.0323(3) 0.0274(11) Uani 0.249(2) 1 d D U P B 2
C9D C 0.1236(14) 0.4273(8) 0.0406(4) 0.0300(12) Uani 0.249(2) 1 d D U P B 2
H9D H 0.0363 0.4401 0.0304 0.036 Uiso 0.249(2) 1 calc R U P B 2
S3D S 0.3543(5) 0.4306(3) 0.07814(13) 0.0349(4) Uani 0.249(2) 1 d D U P B 2
C10D C 0.1994(15) 0.4732(10) 0.0657(4) 0.0269(9) Uani 0.249(2) 1 d D U P B 2
C11B C 0.1783(7) 0.5548(5) 0.0763(2) 0.0235(16) Uani 0.766(9) 1 d D U P B 1
C12B C 0.2189(10) 0.5949(9) 0.1090(3) 0.0275(11) Uani 0.766(9) 1 d D U P B 1
C13B C 0.1583(11) 0.6694(7) 0.1095(3) 0.0305(14) Uani 0.766(9) 1 d D U P B 1
H13B H 0.1740 0.7054 0.1296 0.037 Uiso 0.766(9) 1 calc R U P B 1
C14B C 0.0766(8) 0.6840(4) 0.0787(2) 0.0338(17) Uani 0.766(9) 1 d D U P B 1
H14B H 0.0289 0.7309 0.0747 0.041 Uiso 0.766(9) 1 calc R U P B 1
S4B S 0.0691(3) 0.60779(14) 0.04756(7) 0.0304(6) Uani 0.766(9) 1 d D U P B 1
C11D C 0.159(3) 0.5475(19) 0.0814(9) 0.0235(16) Uani 0.234(9) 1 d D U P B 2
C12D C 0.210(4) 0.594(3) 0.1108(10) 0.0275(11) Uani 0.234(9) 1 d D U P B 2
C13D C 0.141(4) 0.666(2) 0.1117(8) 0.0305(14) Uani 0.234(9) 1 d D U P B 2
H13D H 0.1616 0.7051 0.1299 0.037 Uiso 0.234(9) 1 calc R U P B 2
C14D C 0.043(3) 0.6725(12) 0.0842(8) 0.0338(17) Uani 0.234(9) 1 d D U P B 2
H14D H -0.0125 0.7169 0.0809 0.041 Uiso 0.234(9) 1 calc R U P B 2
S4D S 0.0290(9) 0.5930(4) 0.0560(2) 0.0304(6) Uani 0.234(9) 1 d D U P B 2
C15B C 0.1900(4) 0.1470(2) -0.05816(11) 0.0264(8) Uani 1 1 d . . . . .
H15C H 0.2237 0.1955 -0.0694 0.032 Uiso 1 1 calc R U . . .
H15D H 0.1073 0.1599 -0.0441 0.032 Uiso 1 1 calc R U . . .
C16B C 0.1493(4) 0.0929(2) -0.09128(11) 0.0265(8) Uani 1 1 d . . . . .
H16C H 0.2303 0.0792 -0.1059 0.032 Uiso 1 1 calc R U . . .
H16D H 0.1110 0.0448 -0.0808 0.032 Uiso 1 1 calc R U . . .
C17B C 0.0450(4) 0.1316(2) -0.11787(11) 0.0295(8) Uani 1 1 d . . . . .
H17C H -0.0350 0.1447 -0.1027 0.035 Uiso 1 1 calc R U . . .
H17D H 0.0838 0.1805 -0.1271 0.035 Uiso 1 1 calc R U . . .
C18B C -0.0026(4) 0.0847(2) -0.15262(11) 0.0300(8) Uani 1 1 d . . . . .
H18C H -0.0478 0.0373 -0.1438 0.036 Uiso 1 1 calc R U . . .
H18D H 0.0768 0.0691 -0.1675 0.036 Uiso 1 1 calc R U . . .
C19B C -0.1006(4) 0.1300(2) -0.17870(11) 0.0336(9) Uani 1 1 d . . . . .
H19C H -0.1802 0.1446 -0.1637 0.040 Uiso 1 1 calc R U . . .
H19D H -0.0555 0.1781 -0.1866 0.040 Uiso 1 1 calc R U . . .
C20B C -0.1496(4) 0.0871(3) -0.21454(12) 0.0371(10) Uani 1 1 d . . . . .
H20C H -0.1953 0.0391 -0.2068 0.045 Uiso 1 1 calc R U . . .
H20D H -0.0703 0.0726 -0.2297 0.045 Uiso 1 1 calc R U . . .
C21B C -0.2469(4) 0.1341(3) -0.23988(12) 0.0402(10) Uani 1 1 d . . . . .
H21C H -0.3286 0.1460 -0.2252 0.048 Uiso 1 1 calc R U . . .
H21D H -0.2031 0.1836 -0.2462 0.048 Uiso 1 1 calc R U . . .
C22B C -0.2901(5) 0.0942(3) -0.27697(14) 0.0504(12) Uani 1 1 d . . . . .
H22C H -0.2087 0.0843 -0.2922 0.060 Uiso 1 1 calc R U . . .
H22D H -0.3304 0.0437 -0.2707 0.060 Uiso 1 1 calc R U . . .
C23B C -0.3911(6) 0.1393(4) -0.30149(15) 0.0651(16) Uani 1 1 d . . . . .
H23D H -0.3512 0.1888 -0.3086 0.098 Uiso 1 1 calc R U . . .
H23E H -0.4730 0.1484 -0.2869 0.098 Uiso 1 1 calc R U . . .
H23F H -0.4144 0.1100 -0.3248 0.098 Uiso 1 1 calc R U . . .
C24B C 0.3167(4) 0.5668(2) 0.13992(11) 0.0342(9) Uani 1 1 d . . . . .
H24C H 0.4017 0.5514 0.1277 0.041 Uiso 1 1 calc R U . B 1
H24D H 0.2781 0.5202 0.1518 0.041 Uiso 1 1 calc R U . B 1
C25B C 0.3512(4) 0.6247(2) 0.17177(12) 0.0346(9) Uani 1 1 d . . . . .
H25C H 0.3902 0.6716 0.1603 0.042 Uiso 1 1 calc R U . . .
H25D H 0.2671 0.6398 0.1846 0.042 Uiso 1 1 calc R U . . .
C26B C 0.4510(4) 0.5921(2) 0.20145(12) 0.0374(10) Uani 1 1 d . . . . .
H26C H 0.4121 0.5448 0.2125 0.045 Uiso 1 1 calc R U . . .
H26D H 0.5350 0.5774 0.1885 0.045 Uiso 1 1 calc R U . . .
C27B C 0.4869(5) 0.6474(3) 0.23384(12) 0.0419(11) Uani 1 1 d . . . . .
H27C H 0.4022 0.6655 0.2454 0.050 Uiso 1 1 calc R U . . .
H27D H 0.5326 0.6929 0.2230 0.050 Uiso 1 1 calc R U . . .
C28B C 0.5776(5) 0.6133(3) 0.26530(13) 0.0436(11) Uani 1 1 d . . . . .
H28C H 0.5330 0.5667 0.2754 0.052 Uiso 1 1 calc R U . . .
H28D H 0.6633 0.5967 0.2538 0.052 Uiso 1 1 calc R U . . .
C29B C 0.6110(5) 0.6660(3) 0.29835(13) 0.0495(12) Uani 1 1 d . . . . .
H29C H 0.5253 0.6836 0.3095 0.059 Uiso 1 1 calc R U . . .
H29D H 0.6576 0.7120 0.2884 0.059 Uiso 1 1 calc R U . . .
C30B C 0.6989(5) 0.6309(3) 0.32999(13) 0.0480(12) Uani 1 1 d . . . . .
H30C H 0.6533 0.5843 0.3396 0.058 Uiso 1 1 calc R U . . .
H30D H 0.7854 0.6145 0.3189 0.058 Uiso 1 1 calc R U . . .
C31B C 0.7298(6) 0.6833(4) 0.36351(14) 0.0655(16) Uani 1 1 d . . . . .
H31C H 0.7743 0.7303 0.3539 0.079 Uiso 1 1 calc R U . . .
H31D H 0.6434 0.6991 0.3749 0.079 Uiso 1 1 calc R U . . .
C32B C 0.8186(6) 0.6483(4) 0.39445(16) 0.0753(19) Uani 1 1 d . . . . .
H32D H 0.9004 0.6274 0.3831 0.113 Uiso 1 1 calc R U . . .
H32E H 0.7695 0.6067 0.4070 0.113 Uiso 1 1 calc R U . . .
H32F H 0.8439 0.6878 0.4134 0.113 Uiso 1 1 calc R U . . .

loop_
_atom_site_aniso_label
_atom_site_aniso_U_11
_atom_site_aniso_U_22
_atom_site_aniso_U_33
_atom_site_aniso_U_23
_atom_site_aniso_U_13
_atom_site_aniso_U_12
S1A 0.0352(5) 0.0205(5) 0.0294(5) 0.0043(4) -0.0083(4) -0.0100(4)
C1A 0.0261(18) 0.0188(19) 0.0260(18) 0.0023(14) 0.0000(14) -0.0036(14)
C2A 0.0258(19) 0.0214(19) 0.0286(19) 0.0010(15) -0.0021(14) -0.0031(14)
C3A 0.0235(18) 0.0196(19) 0.0264(19) -0.0016(14) 0.0019(14) -0.0027(14)
C4A 0.0254(18) 0.0191(19) 0.0285(19) -0.0007(14) -0.0030(14) -0.0054(14)
C5A 0.0275(19) 0.0207(18) 0.0266(18) 0.0008(14) -0.0008(14) -0.0047(14)
C6A 0.036(3) 0.022(2) 0.026(2) 0.0033(18) -0.0027(18) -0.0093(19)
S2A 0.0347(8) 0.0250(7) 0.0344(8) 0.0097(5) -0.0097(5) -0.0108(5)
C7A 0.034(2) 0.021(2) 0.029(2) 0.0048(16) -0.0050(17) -0.0057(17)
C8A 0.035(2) 0.019(2) 0.034(2) 0.0054(17) -0.0072(18) -0.0062(17)
C9A 0.036(3) 0.023(2) 0.029(3) 0.0037(18) -0.0016(18) -0.0070(19)
S3A 0.0351(8) 0.0294(7) 0.0385(8) 0.0121(6) -0.0103(6) -0.0097(6)
C10A 0.032(2) 0.023(2) 0.030(2) 0.0016(15) -0.0021(15) -0.0036(15)
C5C 0.0275(19) 0.0207(18) 0.0266(18) 0.0008(14) -0.0008(14) -0.0047(14)
C6C 0.036(3) 0.022(2) 0.026(2) 0.0033(18) -0.0027(18) -0.0093(19)
S2C 0.0347(8) 0.0250(7) 0.0344(8) 0.0097(5) -0.0097(5) -0.0108(5)
C7C 0.034(2) 0.021(2) 0.029(2) 0.0048(16) -0.0050(17) -0.0057(17)
C8C 0.035(2) 0.019(2) 0.034(2) 0.0054(17) -0.0072(18) -0.0062(17)
C9C 0.036(3) 0.023(2) 0.029(3) 0.0037(18) -0.0016(18) -0.0070(19)
S3C 0.0351(8) 0.0294(7) 0.0385(8) 0.0121(6) -0.0103(6) -0.0097(6)
C10C 0.032(2) 0.023(2) 0.030(2) 0.0016(15) -0.0021(15) -0.0036(15)
C11A 0.033(3) 0.0215(19) 0.030(2) 0.0045(15) -0.003(2) -0.0062(16)
C12A 0.031(2) 0.018(4) 0.030(2) 0.003(2) 0.001(2) -0.003(3)
C13A 0.041(3) 0.023(3) 0.035(2) 0.0079(17) -0.0029(17) -0.008(2)
C14A 0.042(5) 0.025(2) 0.041(3) 0.008(2) -0.005(3) -0.014(3)
S4A 0.0397(15) 0.0285(9) 0.0319(10) 0.0079(7) -0.0072(9) -0.0135(9)
C11C 0.033(3) 0.0215(19) 0.030(2) 0.0045(15) -0.003(2) -0.0062(16)
C12C 0.031(2) 0.018(4) 0.030(2) 0.003(2) 0.001(2) -0.003(3)
C13C 0.041(3) 0.023(3) 0.035(2) 0.0079(17) -0.0029(17) -0.008(2)
C14C 0.042(5) 0.025(2) 0.041(3) 0.008(2) -0.005(3) -0.014(3)
S4C 0.0397(15) 0.0285(9) 0.0319(10) 0.0079(7) -0.0072(9) -0.0135(9)
C15A 0.0271(19) 0.023(2) 0.029(2) 0.0021(15) -0.0044(15) -0.0056(15)
C16A 0.0287(19) 0.0215(19) 0.0285(19) 0.0013(15) 0.0008(14) -0.0048(15)
C17A 0.029(2) 0.025(2) 0.035(2) 0.0025(16) -0.0018(15) -0.0045(15)
C18A 0.034(2) 0.029(2) 0.031(2) 0.0038(16) -0.0038(16) -0.0035(16)
C19A 0.035(2) 0.034(2) 0.033(2) 0.0008(17) -0.0056(16) -0.0031(17)
C20A 0.040(2) 0.038(3) 0.036(2) 0.0017(18) -0.0076(17) -0.0002(19)
C21A 0.041(2) 0.051(3) 0.034(2) -0.005(2) -0.0083(18) 0.002(2)
C22A 0.062(3) 0.059(3) 0.040(3) 0.001(2) -0.019(2) 0.003(3)
C23A 0.068(4) 0.095(5) 0.055(3) -0.023(3) -0.028(3) 0.013(3)
C24A 0.037(2) 0.032(2) 0.040(2) 0.0110(18) -0.0083(17) -0.0065(18)
C25A 0.036(2) 0.029(2) 0.036(2) 0.0042(17) -0.0030(17) -0.0021(17)
C26A 0.047(3) 0.037(3) 0.038(2) 0.0065(19) -0.0065(19) 0.000(2)
C27A 0.053(3) 0.043(3) 0.039(3) 0.004(2) -0.010(2) -0.001(2)
C28A 0.055(3) 0.043(3) 0.043(3) 0.001(2) -0.011(2) 0.002(2)
C29A 0.065(3) 0.054(3) 0.042(3) 0.005(2) -0.017(2) -0.002(3)
C30A 0.067(3) 0.058(4) 0.049(3) -0.006(3) -0.014(2) 0.007(3)
C31A 0.082(4) 0.096(5) 0.043(3) 0.004(3) -0.021(3) -0.005(4)
C32A 0.076(4) 0.121(6) 0.050(4) -0.009(4) -0.021(3) -0.010(4)
S1B 0.0353(5) 0.0188(5) 0.0298(5) -0.0043(3) -0.0088(4) 0.0098(4)
C1B 0.031(2) 0.019(2) 0.0272(19) 0.0003(14) -0.0008(14) 0.0028(15)
C2B 0.0273(19) 0.0169(18) 0.0290(19) -0.0034(14) 0.0002(14) 0.0043(14)
C3B 0.0237(18) 0.0174(18) 0.031(2) 0.0002(14) 0.0018(14) 0.0029(14)
C4B 0.0286(19) 0.0194(19) 0.0254(19) -0.0019(14) -0.0008(14) 0.0045(14)
C5B 0.025(2) 0.0200(19) 0.0295(19) -0.0024(14) -0.0026(14) 0.0021(15)
C6B 0.046(4) 0.026(3) 0.030(3) -0.009(2) -0.010(2) 0.017(2)
S2B 0.0451(9) 0.0239(7) 0.0247(7) -0.0060(5) -0.0101(5) 0.0139(6)
C7B 0.034(3) 0.026(2) 0.022(2) -0.0025(17) -0.0017(18) 0.0075(18)
C8B 0.034(3) 0.025(2) 0.023(3) -0.0016(18) -0.0036(19) 0.0085(19)
C9B 0.038(3) 0.023(3) 0.029(3) -0.007(2) -0.007(2) 0.010(2)
S3B 0.0589(10) 0.0269(8) 0.0182(8) -0.0049(5) -0.0097(6) 0.0170(7)
C10B 0.028(2) 0.026(2) 0.027(2) -0.0056(15) -0.0040(15) 0.0052(16)
C5D 0.025(2) 0.0200(19) 0.0295(19) -0.0024(14) -0.0026(14) 0.0021(15)
C6D 0.046(4) 0.026(3) 0.030(3) -0.009(2) -0.010(2) 0.017(2)
S2D 0.0451(9) 0.0239(7) 0.0247(7) -0.0060(5) -0.0101(5) 0.0139(6)
C7D 0.034(3) 0.026(2) 0.022(2) -0.0025(17) -0.0017(18) 0.0075(18)
C8D 0.034(3) 0.025(2) 0.023(3) -0.0016(18) -0.0036(19) 0.0085(19)
C9D 0.038(3) 0.023(3) 0.029(3) -0.007(2) -0.007(2) 0.010(2)
S3D 0.0589(10) 0.0269(8) 0.0182(8) -0.0049(5) -0.0097(6) 0.0170(7)
C10D 0.028(2) 0.026(2) 0.027(2) -0.0056(15) -0.0040(15) 0.0052(16)
C11B 0.025(3) 0.020(3) 0.025(3) -0.0011(19) 0.002(2) 0.002(2)
C12B 0.032(2) 0.021(2) 0.029(2) -0.0029(16) 0.0005(18) 0.0050(18)
C13B 0.039(4) 0.020(2) 0.032(2) -0.0061(18) -0.001(2) 0.005(2)
C14B 0.045(4) 0.020(3) 0.037(3) -0.003(2) -0.002(3) 0.009(2)
S4B 0.0437(13) 0.0216(9) 0.0254(9) -0.0026(7) -0.0070(8) 0.0109(8)
C11D 0.025(3) 0.020(3) 0.025(3) -0.0011(19) 0.002(2) 0.002(2)
C12D 0.032(2) 0.021(2) 0.029(2) -0.0029(16) 0.0005(18) 0.0050(18)
C13D 0.039(4) 0.020(2) 0.032(2) -0.0061(18) -0.001(2) 0.005(2)
C14D 0.045(4) 0.020(3) 0.037(3) -0.003(2) -0.002(3) 0.009(2)
S4D 0.0437(13) 0.0216(9) 0.0254(9) -0.0026(7) -0.0070(8) 0.0109(8)
C15B 0.0293(19) 0.0187(19) 0.031(2) 0.0001(15) -0.0039(15) 0.0066(15)
C16B 0.0286(19) 0.0214(19) 0.0292(19) -0.0024(15) -0.0036(14) 0.0036(15)
C17B 0.033(2) 0.024(2) 0.031(2) -0.0021(16) -0.0030(15) 0.0050(16)
C18B 0.031(2) 0.030(2) 0.028(2) -0.0048(16) -0.0023(15) 0.0034(16)
C19B 0.036(2) 0.032(2) 0.033(2) -0.0004(17) -0.0033(16) 0.0051(17)
C20B 0.041(2) 0.038(3) 0.033(2) -0.0018(18) -0.0059(17) 0.0006(19)
C21B 0.037(2) 0.049(3) 0.034(2) -0.0007(19) -0.0067(17) 0.002(2)
C22B 0.052(3) 0.055(3) 0.044(3) -0.004(2) -0.014(2) 0.000(2)
C23B 0.064(3) 0.084(5) 0.046(3) 0.012(3) -0.021(3) -0.006(3)
C24B 0.041(2) 0.027(2) 0.033(2) -0.0044(17) -0.0095(17) 0.0088(17)
C25B 0.043(2) 0.028(2) 0.032(2) -0.0047(17) -0.0061(17) 0.0002(17)
C26B 0.045(2) 0.032(2) 0.034(2) -0.0039(18) -0.0110(18) 0.0001(18)
C27B 0.056(3) 0.036(3) 0.033(2) -0.0049(19) -0.0110(19) 0.000(2)
C28B 0.053(3) 0.040(3) 0.036(2) 0.000(2) -0.0120(19) -0.004(2)
C29B 0.071(3) 0.041(3) 0.036(3) -0.001(2) -0.017(2) -0.002(2)
C30B 0.058(3) 0.047(3) 0.038(3) 0.005(2) -0.012(2) -0.003(2)
C31B 0.077(4) 0.083(4) 0.035(3) 0.001(3) -0.022(2) -0.008(3)
C32B 0.072(4) 0.112(6) 0.040(3) 0.002(3) -0.019(3) 0.008(4)

loop_
_atom_type_symbol
_atom_type_description
_atom_type_scat_dispersion_real
_atom_type_scat_dispersion_imag
_atom_type_scat_source
C C 0.0181 0.0091 'International Tables Vol C Tables 4.2.6.8 and 6.1.1.4'
H H 0.0000 0.0000 'International Tables Vol C Tables 4.2.6.8 and 6.1.1.4'
S S 0.3331 0.5567 'International Tables Vol C Tables 4.2.6.8 and 6.1.1.4'

loop_
_geom_angle_atom_site_label_1
_geom_angle_atom_site_label_2
_geom_angle_atom_site_label_3
_geom_angle
_geom_angle_site_symmetry_1
_geom_angle_site_symmetry_3
C1A S1A C4A 92.38(17) . .
C2A C1A C1A 129.7(4) . 3_666
C2A C1A S1A 110.2(3) . .
C1A C1A S1A 120.1(4) 3_666 .
C1A C2A C3A 114.6(3) . .
C1A C2A H2A 122.7 . .
C3A C2A H2A 122.7 . .
C4A C3A C2A 111.7(3) . .
C4A C3A C15A 123.7(3) . .
C2A C3A C15A 124.5(3) . .
C3A C4A C5A 132.1(4) . .
C3A C4A C5C 130.4(6) . .
C3A C4A S1A 111.1(3) . .
C5A C4A S1A 116.8(3) . .
C5C C4A S1A 118.4(6) . .
C6A C5A C4A 127.0(5) . .
C6A C5A S2A 111.6(4) . .
C4A C5A S2A 121.3(4) . .
C5A C6A C7A 111.1(5) . .
C5A C6A H6A 124.4 . .
C7A C6A H6A 124.4 . .
C8A S2A C5A 91.7(3) . .
C8A C7A C6A 114.4(4) . .
C8A C7A S3A 110.7(4) . .
C6A C7A S3A 134.9(4) . .
C7A C8A C9A 115.1(4) . .
C7A C8A S2A 111.2(4) . .
C9A C8A S2A 133.8(4) . .
C10A C9A C8A 110.7(5) . .
C10A C9A H9A 124.6 . .
C8A C9A H9A 124.6 . .
C7A S3A C10A 91.6(3) . .
C9A C10A C11A 126.0(6) . .
C9A C10A S3A 111.9(4) . .
C11A C10A S3A 122.0(5) . .
C6C C5C C4A 124.8(11) . .
C6C C5C S2C 111.9(12) . .
C4A C5C S2C 123.1(10) . .
C5C C6C C7C 111.4(13) . .
C5C C6C H6C 124.3 . .
C7C C6C H6C 124.3 . .
C8C S2C C5C 91.2(8) . .
C8C C7C C6C 114.3(12) . .
C8C C7C S3C 110.8(10) . .
C6C C7C S3C 134.9(12) . .
C7C C8C C9C 114.9(12) . .
C7C C8C S2C 111.2(10) . .
C9C C8C S2C 133.9(12) . .
C10C C9C C8C 111.0(13) . .
C10C C9C H9C 124.5 . .
C8C C9C H9C 124.5 . .
C7C S3C C10C 91.2(8) . .
C9C C10C C11C 125.1(16) . .
C9C C10C S3C 112.2(12) . .
C11C C10C S3C 122.7(15) . .
C12A C11A C10A 133.0(7) . .
C12A C11A S4A 110.9(5) . .
C10A C11A S4A 116.1(7) . .
C11A C12A C13A 111.6(6) . .
C11A C12A C24A 122.6(8) . .
C13A C12A C24A 125.3(8) . .
C14A C13A C12A 113.6(6) . .
C14A C13A H13A 123.2 . .
C12A C13A H13A 123.2 . .
C13A C14A S4A 112.0(5) . .
C13A C14A H14A 124.0 . .
S4A C14A H14A 124.0 . .
C14A S4A C11A 91.9(4) . .
C12C C11C C10C 130(2) . .
C12C C11C S4C 111.1(14) . .
C10C C11C S4C 119(2) . .
C11C C12C C13C 111.6(16) . .
C11C C12C C24A 128(3) . .
C13C C12C C24A 117(3) . .
C14C C13C C12C 113.9(16) . .
C14C C13C H13C 123.0 . .
C12C C13C H13C 123.0 . .
C13C C14C S4C 111.7(14) . .
C13C C14C H14C 124.2 . .
S4C C14C H14C 124.2 . .
C14C S4C C11C 91.7(11) . .
C3A C15A C16A 116.7(3) . .
C3A C15A H15A 108.1 . .
C16A C15A H15A 108.1 . .
C3A C15A H15B 108.1 . .
C16A C15A H15B 108.1 . .
H15A C15A H15B 107.3 . .
C17A C16A C15A 110.1(3) . .
C17A C16A H16A 109.6 . .
C15A C16A H16A 109.6 . .
C17A C16A H16B 109.6 . .
C15A C16A H16B 109.6 . .
H16A C16A H16B 108.2 . .
C16A C17A C18A 115.4(3) . .
C16A C17A H17A 108.4 . .
C18A C17A H17A 108.4 . .
C16A C17A H17B 108.4 . .
C18A C17A H17B 108.4 . .
H17A C17A H17B 107.5 . .
C17A C18A C19A 111.3(3) . .
C17A C18A H18A 109.4 . .
C19A C18A H18A 109.4 . .
C17A C18A H18B 109.4 . .
C19A C18A H18B 109.4 . .
H18A C18A H18B 108.0 . .
C20A C19A C18A 114.2(3) . .
C20A C19A H19A 108.7 . .
C18A C19A H19A 108.7 . .
C20A C19A H19B 108.7 . .
C18A C19A H19B 108.7 . .
H19A C19A H19B 107.6 . .
C21A C20A C19A 113.1(4) . .
C21A C20A H20A 109.0 . .
C19A C20A H20A 109.0 . .
C21A C20A H20B 109.0 . .
C19A C20A H20B 109.0 . .
H20A C20A H20B 107.8 . .
C20A C21A C22A 114.1(4) . .
C20A C21A H21A 108.7 . .
C22A C21A H21A 108.7 . .
C20A C21A H21B 108.7 . .
C22A C21A H21B 108.7 . .
H21A C21A H21B 107.6 . .
C23A C22A C21A 114.2(5) . .
C23A C22A H22A 108.7 . .
C21A C22A H22A 108.7 . .
C23A C22A H22B 108.7 . .
C21A C22A H22B 108.7 . .
H22A C22A H22B 107.6 . .
C22A C23A H23A 109.5 . .
C22A C23A H23B 109.5 . .
H23A C23A H23B 109.5 . .
C22A C23A H23C 109.5 . .
H23A C23A H23C 109.5 . .
H23B C23A H23C 109.5 . .
C12C C24A C25A 117.6(18) . .
C12A C24A C25A 114.3(6) . .
C12A C24A H24A 108.7 . .
C25A C24A H24A 108.7 . .
C12A C24A H24B 108.7 . .
C25A C24A H24B 108.7 . .
H24A C24A H24B 107.6 . .
C26A C25A C24A 112.1(3) . .
C26A C25A H25A 109.2 . .
C24A C25A H25A 109.2 . .
C26A C25A H25B 109.2 . .
C24A C25A H25B 109.2 . .
H25A C25A H25B 107.9 . .
C27A C26A C25A 114.1(4) . .
C27A C26A H26A 108.7 . .
C25A C26A H26A 108.7 . .
C27A C26A H26B 108.7 . .
C25A C26A H26B 108.7 . .
H26A C26A H26B 107.6 . .
C28A C27A C26A 113.9(4) . .
C28A C27A H27A 108.8 . .
C26A C27A H27A 108.8 . .
C28A C27A H27B 108.8 . .
C26A C27A H27B 108.8 . .
H27A C27A H27B 107.7 . .
C27A C28A C29A 115.5(4) . .
C27A C28A H28A 108.4 . .
C29A C28A H28A 108.4 . .
C27A C28A H28B 108.4 . .
C29A C28A H28B 108.4 . .
H28A C28A H28B 107.5 . .
C30A C29A C28A 114.2(5) . .
C30A C29A H29A 108.7 . .
C28A C29A H29A 108.7 . .
C30A C29A H29B 108.7 . .
C28A C29A H29B 108.7 . .
H29A C29A H29B 107.6 . .
C31A C30A C29A 115.3(5) . .
C31A C30A H30A 108.5 . .
C29A C30A H30A 108.5 . .
C31A C30A H30B 108.5 . .
C29A C30A H30B 108.5 . .
H30A C30A H30B 107.5 . .
C30A C31A C32A 114.3(6) . .
C30A C31A H31A 108.7 . .
C32A C31A H31A 108.7 . .
C30A C31A H31B 108.7 . .
C32A C31A H31B 108.7 . .
H31A C31A H31B 107.6 . .
C31A C32A H32A 109.5 . .
C31A C32A H32B 109.5 . .
H32A C32A H32B 109.5 . .
C31A C32A H32C 109.5 . .
H32A C32A H32C 109.5 . .
H32B C32A H32C 109.5 . .
C1B S1B C4B 92.19(17) . .
C2B C1B C1B 129.7(4) . 3_655
C2B C1B S1B 110.5(3) . .
C1B C1B S1B 119.8(4) 3_655 .
C1B C2B C3B 114.5(3) . .
C1B C2B H2B 122.8 . .
C3B C2B H2B 122.8 . .
C4B C3B C2B 111.3(3) . .
C4B C3B C15B 124.6(3) . .
C2B C3B C15B 124.2(3) . .
C3B C4B C5D 132.7(6) . .
C3B C4B C5B 130.6(4) . .
C3B C4B S1B 111.6(3) . .
C5D C4B S1B 115.6(6) . .
C5B C4B S1B 117.9(3) . .
C6B C5B C4B 125.0(5) . .
C6B C5B S2B 112.0(4) . .
C4B C5B S2B 122.9(4) . .
C5B C6B C7B 111.4(5) . .
C5B C6B H6B 124.3 . .
C7B C6B H6B 124.3 . .
C8B S2B C5B 91.6(3) . .
C8B C7B C6B 114.1(5) . .
C8B C7B S3B 111.0(4) . .
C6B C7B S3B 134.9(4) . .
C7B C8B C9B 114.2(5) . .
C7B C8B S2B 110.9(4) . .
C9B C8B S2B 134.9(4) . .
C10B C9B C8B 111.6(5) . .
C10B C9B H9B 124.2 . .
C8B C9B H9B 124.2 . .
C7B S3B C10B 91.3(3) . .
C9B C10B C11B 124.3(5) . .
C9B C10B S3B 111.9(5) . .
C11B C10B S3B 123.8(5) . .
C6D C5D C4B 129.2(12) . .
C6D C5D S2D 111.1(12) . .
C4B C5D S2D 119.6(10) . .
C5D C6D C7D 111.8(13) . .
C5D C6D H6D 124.1 . .
C7D C6D H6D 124.1 . .
C8D S2D C5D 91.4(7) . .
C8D C7D C6D 114.7(12) . .
C8D C7D S3D 109.7(10) . .
C6D C7D S3D 135.6(12) . .
C7D C8D C9D 116.0(12) . .
C7D C8D S2D 111.0(9) . .
C9D C8D S2D 133.0(12) . .
C10D C9D C8D 110.6(13) . .
C10D C9D H9D 124.7 . .
C8D C9D H9D 124.7 . .
C7D S3D C10D 92.2(8) . .
C9D C10D C11D 126.4(15) . .
C9D C10D S3D 111.5(12) . .
C11D C10D S3D 122.1(15) . .
C12B C11B C10B 130.3(7) . .
C12B C11B S4B 111.8(5) . .
C10B C11B S4B 117.8(6) . .
C11B C12B C13B 110.7(6) . .
C11B C12B C24B 126.1(10) . .
C13B C12B C24B 123.1(9) . .
C14B C13B C12B 113.8(6) . .
C14B C13B H13B 123.1 . .
C12B C13B H13B 123.1 . .
C13B C14B S4B 111.9(5) . .
C13B C14B H14B 124.1 . .
S4B C14B H14B 124.1 . .
C14B S4B C11B 91.7(3) . .
C12D C11D C10D 133(2) . .
C12D C11D S4D 111.3(14) . .
C10D C11D S4D 115(2) . .
C11D C12D C13D 111.0(16) . .
C11D C12D C24B 123(3) . .
C13D C12D C24B 125(3) . .
C14D C13D C12D 113.3(16) . .
C14D C13D H13D 123.4 . .
C12D C13D H13D 123.4 . .
C13D C14D S4D 112.6(14) . .
C13D C14D H14D 123.7 . .
S4D C14D H14D 123.7 . .
C14D S4D C11D 91.8(10) . .
C3B C15B C16B 117.4(3) . .
C3B C15B H15C 108.0 . .
C16B C15B H15C 108.0 . .
C3B C15B H15D 108.0 . .
C16B C15B H15D 108.0 . .
H15C C15B H15D 107.2 . .
C17B C16B C15B 110.2(3) . .
C17B C16B H16C 109.6 . .
C15B C16B H16C 109.6 . .
C17B C16B H16D 109.6 . .
C15B C16B H16D 109.6 . .
H16C C16B H16D 108.1 . .
C18B C17B C16B 115.8(3) . .
C18B C17B H17C 108.3 . .
C16B C17B H17C 108.3 . .
C18B C17B H17D 108.3 . .
C16B C17B H17D 108.3 . .
H17C C17B H17D 107.4 . .
C17B C18B C19B 111.9(3) . .
C17B C18B H18C 109.2 . .
C19B C18B H18C 109.2 . .
C17B C18B H18D 109.2 . .
C19B C18B H18D 109.2 . .
H18C C18B H18D 107.9 . .
C20B C19B C18B 114.7(3) . .
C20B C19B H19C 108.6 . .
C18B C19B H19C 108.6 . .
C20B C19B H19D 108.6 . .
C18B C19B H19D 108.6 . .
H19C C19B H19D 107.6 . .
C19B C20B C21B 113.2(4) . .
C19B C20B H20C 108.9 . .
C21B C20B H20C 108.9 . .
C19B C20B H20D 108.9 . .
C21B C20B H20D 108.9 . .
H20C C20B H20D 107.8 . .
C22B C21B C20B 113.9(4) . .
C22B C21B H21C 108.8 . .
C20B C21B H21C 108.8 . .
C22B C21B H21D 108.8 . .
C20B C21B H21D 108.8 . .
H21C C21B H21D 107.7 . .
C23B C22B C21B 114.1(4) . .
C23B C22B H22C 108.7 . .
C21B C22B H22C 108.7 . .
C23B C22B H22D 108.7 . .
C21B C22B H22D 108.7 . .
H22C C22B H22D 107.6 . .
C22B C23B H23D 109.5 . .
C22B C23B H23E 109.5 . .
H23D C23B H23E 109.5 . .
C22B C23B H23F 109.5 . .
H23D C23B H23F 109.5 . .
H23E C23B H23F 109.5 . .
C12B C24B C25B 115.5(6) . .
C12D C24B C25B 114.8(18) . .
C12B C24B H24C 108.4 . .
C25B C24B H24C 108.4 . .
C12B C24B H24D 108.4 . .
C25B C24B H24D 108.4 . .
H24C C24B H24D 107.5 . .
C26B C25B C24B 112.0(3) . .
C26B C25B H25C 109.2 . .
C24B C25B H25C 109.2 . .
C26B C25B H25D 109.2 . .
C24B C25B H25D 109.2 . .
H25C C25B H25D 107.9 . .
C27B C26B C25B 113.7(4) . .
C27B C26B H26C 108.8 . .
C25B C26B H26C 108.8 . .
C27B C26B H26D 108.8 . .
C25B C26B H26D 108.8 . .
H26C C26B H26D 107.7 . .
C26B C27B C28B 114.2(4) . .
C26B C27B H27C 108.7 . .
C28B C27B H27C 108.7 . .
C26B C27B H27D 108.7 . .
C28B C27B H27D 108.7 . .
H27C C27B H27D 107.6 . .
C29B C28B C27B 115.3(4) . .
C29B C28B H28C 108.5 . .
C27B C28B H28C 108.5 . .
C29B C28B H28D 108.5 . .
C27B C28B H28D 108.5 . .
H28C C28B H28D 107.5 . .
C28B C29B C30B 114.9(4) . .
C28B C29B H29C 108.5 . .
C30B C29B H29C 108.5 . .
C28B C29B H29D 108.5 . .
C30B C29B H29D 108.5 . .
H29C C29B H29D 107.5 . .
C31B C30B C29B 114.9(4) . .
C31B C30B H30C 108.5 . .
C29B C30B H30C 108.5 . .
C31B C30B H30D 108.5 . .
C29B C30B H30D 108.5 . .
H30C C30B H30D 107.5 . .
C32B C31B C30B 114.4(5) . .
C32B C31B H31C 108.6 . .
C30B C31B H31C 108.6 . .
C32B C31B H31D 108.6 . .
C30B C31B H31D 108.6 . .
H31C C31B H31D 107.6 . .
C31B C32B H32D 109.5 . .
C31B C32B H32E 109.5 . .
H32D C32B H32E 109.5 . .
C31B C32B H32F 109.5 . .
H32D C32B H32F 109.5 . .
H32E C32B H32F 109.5 . .

loop_
_geom_bond_atom_site_label_1
_geom_bond_atom_site_label_2
_geom_bond_distance
_geom_bond_site_symmetry_2
S1A C1A 1.726(4) .
S1A C4A 1.733(4) .
C1A C2A 1.372(5) .
C1A C1A 1.438(7) 3_666
C2A C3A 1.413(5) .
C2A H2A 0.9500 .
C3A C4A 1.383(5) .
C3A C15A 1.512(5) .
C4A C5A 1.446(7) .
C4A C5C 1.459(18) .
C5A C6A 1.381(7) .
C5A S2A 1.749(5) .
C6A C7A 1.426(6) .
C6A H6A 0.9500 .
S2A C8A 1.721(5) .
C7A C8A 1.368(7) .
C7A S3A 1.723(5) .
C8A C9A 1.420(6) .
C9A C10A 1.378(7) .
C9A H9A 0.9500 .
S3A C10A 1.748(6) .
C10A C11A 1.470(12) .
C5C C6C 1.378(15) .
C5C S2C 1.753(14) .
C6C C7C 1.421(14) .
C6C H6C 0.9500 .
S2C C8C 1.731(13) .
C7C C8C 1.371(15) .
C7C S3C 1.729(13) .
C8C C9C 1.417(14) .
C9C C10C 1.373(16) .
C9C H9C 0.9500 .
S3C C10C 1.752(15) .
C10C C11C 1.40(4) .
C11A C12A 1.378(7) .
C11A S4A 1.744(7) .
C12A C13A 1.427(7) .
C12A C24A 1.510(9) .
C13A C14A 1.357(8) .
C13A H13A 0.9500 .
C14A S4A 1.702(6) .
C14A H14A 0.9500 .
C11C C12C 1.378(16) .
C11C S4C 1.743(16) .
C12C C13C 1.421(16) .
C12C C24A 1.46(3) .
C13C C14C 1.357(16) .
C13C H13C 0.9500 .
C14C S4C 1.711(15) .
C14C H14C 0.9500 .
C15A C16A 1.536(5) .
C15A H15A 0.9900 .
C15A H15B 0.9900 .
C16A C17A 1.523(5) .
C16A H16A 0.9900 .
C16A H16B 0.9900 .
C17A C18A 1.524(5) .
C17A H17A 0.9900 .
C17A H17B 0.9900 .
C18A C19A 1.527(5) .
C18A H18A 0.9900 .
C18A H18B 0.9900 .
C19A C20A 1.525(5) .
C19A H19A 0.9900 .
C19A H19B 0.9900 .
C20A C21A 1.520(6) .
C20A H20A 0.9900 .
C20A H20B 0.9900 .
C21A C22A 1.520(6) .
C21A H21A 0.9900 .
C21A H21B 0.9900 .
C22A C23A 1.512(7) .
C22A H22A 0.9900 .
C22A H22B 0.9900 .
C23A H23A 0.9800 .
C23A H23B 0.9800 .
C23A H23C 0.9800 .
C24A C25A 1.528(5) .
C24A H24A 0.9900 .
C24A H24B 0.9900 .
C25A C26A 1.521(6) .
C25A H25A 0.9900 .
C25A H25B 0.9900 .
C26A C27A 1.513(6) .
C26A H26A 0.9900 .
C26A H26B 0.9900 .
C27A C28A 1.506(6) .
C27A H27A 0.9900 .
C27A H27B 0.9900 .
C28A C29A 1.510(6) .
C28A H28A 0.9900 .
C28A H28B 0.9900 .
C29A C30A 1.501(7) .
C29A H29A 0.9900 .
C29A H29B 0.9900 .
C30A C31A 1.497(7) .
C30A H30A 0.9900 .
C30A H30B 0.9900 .
C31A C32A 1.503(7) .
C31A H31A 0.9900 .
C31A H31B 0.9900 .
C32A H32A 0.9800 .
C32A H32B 0.9800 .
C32A H32C 0.9800 .
S1B C1B 1.724(4) .
S1B C4B 1.731(4) .
C1B C2B 1.368(5) .
C1B C1B 1.451(7) 3_655
C2B C3B 1.421(5) .
C2B H2B 0.9500 .
C3B C4B 1.382(5) .
C3B C15B 1.503(5) .
C4B C5D 1.441(17) .
C4B C5B 1.461(7) .
C5B C6B 1.386(7) .
C5B S2B 1.741(6) .
C6B C7B 1.415(7) .
C6B H6B 0.9500 .
S2B C8B 1.727(5) .
C7B C8B 1.384(7) .
C7B S3B 1.734(5) .
C8B C9B 1.412(6) .
C9B C10B 1.387(7) .
C9B H9B 0.9500 .
S3B C10B 1.746(6) .
C10B C11B 1.462(11) .
C5D C6D 1.376(15) .
C5D S2D 1.762(14) .
C6D C7D 1.414(14) .
C6D H6D 0.9500 .
S2D C8D 1.728(13) .
C7D C8D 1.365(15) .
C7D S3D 1.732(13) .
C8D C9D 1.418(14) .
C9D C10D 1.387(16) .
C9D H9D 0.9500 .
S3D C10D 1.743(15) .
C10D C11D 1.46(4) .
C11B C12B 1.383(7) .
C11B S4B 1.718(5) .
C12B C13B 1.427(7) .
C12B C24B 1.506(9) .
C13B C14B 1.347(7) .
C13B H13B 0.9500 .
C14B S4B 1.710(6) .
C14B H14B 0.9500 .
C11D C12D 1.384(16) .
C11D S4D 1.727(15) .
C12D C13D 1.429(16) .
C12D C24B 1.52(3) .
C13D C14D 1.347(16) .
C13D H13D 0.9500 .
C14D S4D 1.697(15) .
C14D H14D 0.9500 .
C15B C16B 1.532(5) .
C15B H15C 0.9900 .
C15B H15D 0.9900 .
C16B C17B 1.522(5) .
C16B H16C 0.9900 .
C16B H16D 0.9900 .
C17B C18B 1.522(5) .
C17B H17C 0.9900 .
C17B H17D 0.9900 .
C18B C19B 1.526(5) .
C18B H18C 0.9900 .
C18B H18D 0.9900 .
C19B C20B 1.520(5) .
C19B H19C 0.9900 .
C19B H19D 0.9900 .
C20B C21B 1.524(6) .
C20B H20C 0.9900 .
C20B H20D 0.9900 .
C21B C22B 1.516(6) .
C21B H21C 0.9900 .
C21B H21D 0.9900 .
C22B C23B 1.513(7) .
C22B H22C 0.9900 .
C22B H22D 0.9900 .
C23B H23D 0.9800 .
C23B H23E 0.9800 .
C23B H23F 0.9800 .
C24B C25B 1.528(5) .
C24B H24C 0.9900 .
C24B H24D 0.9900 .
C25B C26B 1.518(5) .
C25B H25C 0.9900 .
C25B H25D 0.9900 .
C26B C27B 1.516(5) .
C26B H26C 0.9900 .
C26B H26D 0.9900 .
C27B C28B 1.516(6) .
C27B H27C 0.9900 .
C27B H27D 0.9900 .
C28B C29B 1.501(6) .
C28B H28C 0.9900 .
C28B H28D 0.9900 .
C29B C30B 1.511(6) .
C29B H29C 0.9900 .
C29B H29D 0.9900 .
C30B C31B 1.504(7) .
C30B H30C 0.9900 .
C30B H30D 0.9900 .
C31B C32B 1.499(7) .
C31B H31C 0.9900 .
C31B H31D 0.9900 .
C32B H32D 0.9800 .
C32B H32E 0.9800 .
C32B H32F 0.9800 .

loop_
_geom_torsion_atom_site_label_1
_geom_torsion_atom_site_label_2
_geom_torsion_atom_site_label_3
_geom_torsion_atom_site_label_4
_geom_torsion
_geom_torsion_site_symmetry_1
_geom_torsion_site_symmetry_4
C4A S1A C1A C2A -0.6(3) . .
C4A S1A C1A C1A 179.4(4) . 3_666
C1A C1A C2A C3A -179.4(5) 3_666 .
S1A C1A C2A C3A 0.6(4) . .
C1A C2A C3A C4A -0.3(5) . .
C1A C2A C3A C15A 178.9(3) . .
C2A C3A C4A C5A 178.5(4) . .
C15A C3A C4A C5A -0.7(6) . .
C2A C3A C4A C5C -177.1(6) . .
C15A C3A C4A C5C 3.7(8) . .
C2A C3A C4A S1A -0.2(4) . .
C15A C3A C4A S1A -179.4(3) . .
C1A S1A C4A C3A 0.5(3) . .
C1A S1A C4A C5A -178.5(3) . .
C1A S1A C4A C5C 177.8(5) . .
C3A C4A C5A C6A -162.4(3) . .
C5C C4A C5A C6A 133(11) . .
S1A C4A C5A C6A 16.2(4) . .
C3A C4A C5A S2A 21.9(5) . .
C5C C4A C5A S2A -42(10) . .
S1A C4A C5A S2A -159.4(2) . .
C4A C5A C6A C7A -176.1(3) . .
S2A C5A C6A C7A -0.13(16) . .
C6A C5A S2A C8A -0.23(12) . .
C4A C5A S2A C8A 176.0(3) . .
C5A C6A C7A C8A 0.5(3) . .
C5A C6A C7A S3A -180.0(3) . .
C6A C7A C8A C9A 179.9(3) . .
S3A C7A C8A C9A 0.2(4) . .
C6A C7A C8A S2A -0.7(4) . .
S3A C7A C8A S2A 179.7(2) . .
C5A S2A C8A C7A 0.5(3) . .
C5A S2A C8A C9A 179.8(4) . .
C7A C8A C9A C10A 0.0(5) . .
S2A C8A C9A C10A -179.2(3) . .
C8A C7A S3A C10A -0.3(3) . .
C6A C7A S3A C10A -179.8(3) . .
C8A C9A C10A C11A 176.3(8) . .
C8A C9A C10A S3A -0.3(4) . .
C7A S3A C10A C9A 0.3(3) . .
C7A S3A C10A C11A -176.4(7) . .
C3A C4A C5C C6C 165.8(4) . .
C5A C4A C5C C6C -76(10) . .
S1A C4A C5C C6C -11.0(6) . .
C3A C4A C5C S2C -19.9(10) . .
C5A C4A C5C S2C 99(10) . .
S1A C4A C5C S2C 163.4(5) . .
C4A C5C C6C C7C 174.9(8) . .
S2C C5C C6C C7C 0.0(2) . .
C6C C5C S2C C8C -0.03(15) . .
C4A C5C S2C C8C -175.0(8) . .
C5C C6C C7C C8C 0.1(4) . .
C5C C6C C7C S3C 179.8(4) . .
C6C C7C C8C C9C -179.9(4) . .
S3C C7C C8C C9C 0.4(6) . .
C6C C7C C8C S2C -0.1(5) . .
S3C C7C C8C S2C -179.9(3) . .
C5C S2C C8C C7C 0.1(3) . .
C5C S2C C8C C9C 179.8(5) . .
C7C C8C C9C C10C -0.3(6) . .
S2C C8C C9C C10C -180.0(4) . .
C8C C7C S3C C10C -0.3(4) . .
C6C C7C S3C C10C -180.0(4) . .
C8C C9C C10C C11C -177(3) . .
C8C C9C C10C S3C 0.1(5) . .
C7C S3C C10C C9C 0.1(4) . .
C7C S3C C10C C11C 177(3) . .
C9A C10A C11A C12A 167.9(5) . .
S3A C10A C11A C12A -15.8(10) . .
C9A C10A C11A S4A -11.6(13) . .
S3A C10A C11A S4A 164.7(6) . .
C10A C11A C12A C13A -179.6(13) . .
S4A C11A C12A C13A -0.05(18) . .
C10A C11A C12A C24A -6.6(9) . .
S4A C11A C12A C24A 172.9(14) . .
C11A C12A C13A C14A -0.1(2) . .
C24A C12A C13A C14A -172.8(15) . .
C12A C13A C14A S4A 0.1(4) . .
C13A C14A S4A C11A -0.1(4) . .
C12A C11A S4A C14A 0.1(3) . .
C10A C11A S4A C14A 179.7(10) . .
C9C C10C C11C C12C -174.6(13) . .
S3C C10C C11C C12C 9(3) . .
C9C C10C C11C S4C 2(5) . .
S3C C10C C11C S4C -174.5(19) . .
C10C C11C C12C C13C 177(4) . .
S4C C11C C12C C13C 0.0(2) . .
C10C C11C C12C C24A 17(3) . .
S4C C11C C12C C24A -160(5) . .
C11C C12C C13C C14C 0.0(3) . .
C24A C12C C13C C14C 162(5) . .
C12C C13C C14C S4C 0.0(5) . .
C13C C14C S4C C11C 0.0(4) . .
C12C C11C S4C C14C 0.0(3) . .
C10C C11C S4C C14C -177(4) . .
C4A C3A C15A C16A 177.2(3) . .
C2A C3A C15A C16A -1.8(5) . .
C3A C15A C16A C17A -176.3(3) . .
C15A C16A C17A C18A -178.3(3) . .
C16A C17A C18A C19A -177.2(3) . .
C17A C18A C19A C20A 178.2(3) . .
C18A C19A C20A C21A -180.0(4) . .
C19A C20A C21A C22A 176.8(4) . .
C20A C21A C22A C23A 178.5(4) . .
C11C C12C C24A C12A 111(23) . .
C13C C12C C24A C12A -48(19) . .
C11C C12C C24A C25A 175.2(18) . .
C13C C12C C24A C25A 16(4) . .
C11A C12A C24A C12C -51(21) . .
C13A C12A C24A C12C 121(23) . .
C11A C12A C24A C25A -169.9(5) . .
C13A C12A C24A C25A 2.1(14) . .
C12C C24A C25A C26A 170(3) . .
C12A C24A C25A C26A 177.1(8) . .
C24A C25A C26A C27A 180.0(4) . .
C25A C26A C27A C28A 175.7(4) . .
C26A C27A C28A C29A -178.2(4) . .
C27A C28A C29A C30A -179.7(5) . .
C28A C29A C30A C31A -178.7(5) . .
C29A C30A C31A C32A 179.7(6) . .
C4B S1B C1B C2B -1.1(3) . .
C4B S1B C1B C1B 179.1(4) . 3_655
C1B C1B C2B C3B -179.3(5) 3_655 .
S1B C1B C2B C3B 0.9(4) . .
C1B C2B C3B C4B -0.2(5) . .
C1B C2B C3B C15B 178.7(3) . .
C2B C3B C4B C5D 174.9(6) . .
C15B C3B C4B C5D -4.0(8) . .
C2B C3B C4B C5B 180.0(4) . .
C15B C3B C4B C5B 1.1(6) . .
C2B C3B C4B S1B -0.6(4) . .
C15B C3B C4B S1B -179.5(3) . .
C1B S1B C4B C3B 1.0(3) . .
C1B S1B C4B C5D -175.4(5) . .
C1B S1B C4B C5B -179.5(3) . .
C3B C4B C5B C6B 170.6(3) . .
C5D C4B C5B C6B -69(8) . .
S1B C4B C5B C6B -8.8(4) . .
C3B C4B C5B S2B -14.0(6) . .
C5D C4B C5B S2B 107(8) . .
S1B C4B C5B S2B 166.6(2) . .
C4B C5B C6B C7B 176.1(4) . .
S2B C5B C6B C7B 0.27(16) . .
C6B C5B S2B C8B 0.19(12) . .
C4B C5B S2B C8B -175.7(3) . .
C5B C6B C7B C8B -0.8(3) . .
C5B C6B C7B S3B 179.6(3) . .
C6B C7B C8B C9B -179.0(3) . .
S3B C7B C8B C9B 0.7(4) . .
C6B C7B C8B S2B 0.9(4) . .
S3B C7B C8B S2B -179.4(2) . .
C5B S2B C8B C7B -0.6(3) . .
C5B S2B C8B C9B 179.3(4) . .
C7B C8B C9B C10B -1.0(5) . .
S2B C8B C9B C10B 179.1(3) . .
C8B C7B S3B C10B -0.2(3) . .
C6B C7B S3B C10B 179.5(4) . .
C8B C9B C10B C11B -179.0(5) . .
C8B C9B C10B S3B 0.8(4) . .
C7B S3B C10B C9B -0.3(3) . .
C7B S3B C10B C11B 179.5(5) . .
C3B C4B C5D C6D -158.7(4) . .
C5B C4B C5D C6D 139(8) . .
S1B C4B C5D C6D 16.7(6) . .
C3B C4B C5D S2D 26.8(10) . .
C5B C4B C5D S2D -36(8) . .
S1B C4B C5D S2D -157.8(5) . .
C4B C5D C6D C7D -174.8(8) . .
S2D C5D C6D C7D 0.0(2) . .
C6D C5D S2D C8D -0.02(15) . .
C4B C5D S2D C8D 175.4(7) . .
C5D C6D C7D C8D -0.1(4) . .
C5D C6D C7D S3D -179.8(4) . .
C6D C7D C8D C9D -180.0(4) . .
S3D C7D C8D C9D -0.2(5) . .
C6D C7D C8D S2D 0.0(5) . .
S3D C7D C8D S2D 179.8(3) . .
C5D S2D C8D C7D 0.0(3) . .
C5D S2D C8D C9D -180.0(5) . .
C7D C8D C9D C10D 0.1(6) . .
S2D C8D C9D C10D -179.9(4) . .
C8D C7D S3D C10D 0.2(4) . .
C6D C7D S3D C10D 179.9(4) . .
C8D C9D C10D C11D -178.7(18) . .
C8D C9D C10D S3D 0.1(5) . .
C7D S3D C10D C9D -0.1(4) . .
C7D S3D C10D C11D 178.7(17) . .
C9B C10B C11B C12B -173.1(4) . .
S3B C10B C11B C12B 7.1(7) . .
C9B C10B C11B S4B 7.6(8) . .
S3B C10B C11B S4B -172.2(4) . .
C10B C11B C12B C13B -179.3(7) . .
S4B C11B C12B C13B -0.02(18) . .
C10B C11B C12B C24B 2.4(8) . .
S4B C11B C12B C24B -178.3(9) . .
C11B C12B C13B C14B 0.0(2) . .
C24B C12B C13B C14B 178.3(10) . .
C12B C13B C14B S4B 0.1(4) . .
C13B C14B S4B C11B -0.1(3) . .
C12B C11B S4B C14B 0.1(3) . .
C10B C11B S4B C14B 179.5(6) . .
C9D C10D C11D C12D 167.4(12) . .
S3D C10D C11D C12D -11(2) . .
C9D C10D C11D S4D -19(3) . .
S3D C10D C11D S4D 161.9(12) . .
C10D C11D C12D C13D 173(3) . .
S4D C11D C12D C13D 0.0(2) . .
C10D C11D C12D C24B -12(2) . .
S4D C11D C12D C24B 175(3) . .
C11D C12D C13D C14D 0.0(3) . .
C24B C12D C13D C14D -175(3) . .
C12D C13D C14D S4D 0.0(5) . .
C13D C14D S4D C11D 0.0(4) . .
C12D C11D S4D C14D 0.0(3) . .
C10D C11D S4D C14D -175(2) . .
C4B C3B C15B C16B -178.5(3) . .
C2B C3B C15B C16B 2.8(5) . .
C3B C15B C16B C17B -178.8(3) . .
C15B C16B C17B C18B 178.8(3) . .
C16B C17B C18B C19B -176.7(3) . .
C17B C18B C19B C20B 178.6(3) . .
C18B C19B C20B C21B -179.9(4) . .
C19B C20B C21B C22B 176.5(4) . .
C20B C21B C22B C23B 177.7(4) . .
C11B C12B C24B C12D -102(32) . .
C13B C12B C24B C12D 80(32) . .
C11B C12B C24B C25B 176.3(5) . .
C13B C12B C24B C25B -1.8(8) . .
C11D C12D C24B C12B 84(32) . .
C13D C12D C24B C12B -102(32) . .
C11D C12D C24B C25B -175.5(13) . .
C13D C12D C24B C25B -1(3) . .
C12B C24B C25B C26B -179.5(6) . .
C12D C24B C25B C26B 175.9(19) . .
C24B C25B C26B C27B -179.4(4) . .
C25B C26B C27B C28B 175.3(4) . .
C26B C27B C28B C29B -178.1(4) . .
C27B C28B C29B C30B 178.7(4) . .
C28B C29B C30B C31B -178.7(5) . .
C29B C30B C31B C32B -179.2(5) . .
